data_1543655
loop_
_publ_author_name
'Frutos, Mar\'ia'
'Avello, Marta G.'
'Viso, Alma'
'Fern\'andez de la Pradilla, Roberto'
'de la Torre, Mar\'ia C'
'Sierra, Miguel A.'
'Gornitzka, Heinz'
'Hemmert, Catherine'

_publ_section_title
;
 Gold Sulfinyl Mesoionic Carbenes: Synthesis, Structure, and Catalytic
 Activity.
;
_journal_issue 15
_journal_name_full 'Organic letters'
_journal_page_first 3570
_journal_page_last 3573
_journal_paper_doi 10.1021/acs.orglett.6b01555
_journal_volume 18
_journal_year 2016
_chemical_formula_sum 'C21 H19 Au Cl N3 O2 S'
_chemical_formula_weight 609.87
_chemical_name_systematic
; 
 ? 
;
_space_group_IT_number 19
_symmetry_cell_setting orthorhombic
_symmetry_space_group_name_Hall 'P 2ac 2ab'
_symmetry_space_group_name_H-M 'P 21 21 21'
_atom_sites_solution_hydrogens geom
_atom_sites_solution_primary direct
_atom_sites_solution_secondary difmap
_audit_creation_method SHELXL-97
_cell_angle_alpha 90.00
_cell_angle_beta 90.00
_cell_angle_gamma 90.00
_cell_formula_units_Z 4
_cell_length_a 7.2343(5)
_cell_length_b 11.0385(7)
_cell_length_c 26.4489(18)
_cell_measurement_reflns_used 9971
_cell_measurement_temperature 173(2)
_cell_measurement_theta_max 27.58
_cell_measurement_theta_min 2.40
_cell_volume 2112.1(2)
_computing_cell_refinement 'Bruker SAINT'
_computing_data_collection 'Bruker APEX2'
_computing_data_reduction 'Bruker SAINT'
_computing_molecular_graphics 'Bruker SHELXTL'
_computing_publication_material 'Bruker SHELXTL'
_computing_structure_refinement 'SHELXL-97 (Sheldrick, 1997)'
_computing_structure_solution 'SHELXS-97 (Sheldrick, 1990)'
_diffrn_ambient_temperature 173(2)
_diffrn_measured_fraction_theta_full 0.985
_diffrn_measured_fraction_theta_max 0.985
_diffrn_measurement_device_type 'Bruker APEX-II CCD'
_diffrn_measurement_method '\f and \w scans'
_diffrn_radiation_monochromator graphite
_diffrn_radiation_source 'fine-focus sealed tube'
_diffrn_radiation_type MoK\a
_diffrn_radiation_wavelength 0.71073
_diffrn_reflns_av_R_equivalents 0.0788
_diffrn_reflns_av_sigmaI/netI 0.0548
_diffrn_reflns_limit_h_max 8
_diffrn_reflns_limit_h_min -9
_diffrn_reflns_limit_k_max 14
_diffrn_reflns_limit_k_min -14
_diffrn_reflns_limit_l_max 35
_diffrn_reflns_limit_l_min -33
_diffrn_reflns_number 42989
_diffrn_reflns_theta_full 28.28
_diffrn_reflns_theta_max 28.28
_diffrn_reflns_theta_min 5.12
_diffrn_standards_number 0
_exptl_absorpt_coefficient_mu 7.213
_exptl_absorpt_correction_T_max 0.7143
_exptl_absorpt_correction_T_min 0.1230
_exptl_absorpt_correction_type multi-scan
_exptl_absorpt_process_details 'SADABS (Bruker-AXS)'
_exptl_crystal_colour colourless
_exptl_crystal_density_diffrn 1.918
_exptl_crystal_density_method 'not measured'
_exptl_crystal_description needle
_exptl_crystal_F_000 1176
_exptl_crystal_size_max 0.50
_exptl_crystal_size_mid 0.10
_exptl_crystal_size_min 0.05
_refine_diff_density_max 1.449
_refine_diff_density_min -1.164
_refine_diff_density_rms 0.139
_refine_ls_abs_structure_details 'Flack H D (1983), Acta Cryst. A39, 876-881'
_refine_ls_abs_structure_Flack -0.011(6)
_refine_ls_extinction_method none
_refine_ls_goodness_of_fit_ref 1.028
_refine_ls_hydrogen_treatment mixed
_refine_ls_matrix_type full
_refine_ls_number_parameters 264
_refine_ls_number_reflns 5159
_refine_ls_number_restraints 0
_refine_ls_restrained_S_all 1.028
_refine_ls_R_factor_all 0.0470
_refine_ls_R_factor_gt 0.0305
_refine_ls_shift/su_max 0.003
_refine_ls_shift/su_mean 0.000
_refine_ls_structure_factor_coef Fsqd
_refine_ls_weighting_details 'calc w=1/[\s^2^(Fo^2^)+(0.0214P)^2^+0.0000P] where P=(Fo^2^+2Fc^2^)/3'
_refine_ls_weighting_scheme calc
_refine_ls_wR_factor_gt 0.0512
_refine_ls_wR_factor_ref 0.0549
_reflns_number_gt 4390
_reflns_number_total 5159
_reflns_threshold_expression >2sigma(I)
_cod_data_source_file ol6b01555_si_005.cif
_cod_data_source_block mad382m
_cod_depositor_comments
;
The following automatic conversions were performed:

'_symmetry_cell_setting' value 'Orthorhombic' changed to
'orthorhombic' according to
/usr/data/users/saulius/crontab/automatic-downloads/rss-feeds/ACS/lib/dictionaries/cif_core.dic
dictionary named 'cif_core.dic' version 2.4.2 from 2011-04-26.

Automatic conversion script
Id: cif_fix_values 4268 2015-11-12 08:31:59Z antanas 

 Adding full bibliography for 1543653--1543655.cif.

The following automatic conversions were performed:

'_exptl_absorpt_correction_type' value 'multi-scans' was replaced
with the value 'multi-scan' as specified in the replacement file
'src/cod-tools/trunk/data/replacement-values/replacement_values.lst'.

Automatic conversion script
Id: cif_fix_values 5376 2017-05-30 11:51:03Z andrius 
;
_cod_original_sg_symbol_H-M P2(1)2(1)2(1)
_cod_database_code 1543655

loop_
_symmetry_equiv_pos_as_xyz
'x, y, z'
'-x+1/2, -y, z+1/2'
'-x, y+1/2, -z+1/2'
'x+1/2, -y+1/2, -z'

loop_
_atom_site_label
_atom_site_type_symbol
_atom_site_fract_x
_atom_site_fract_y
_atom_site_fract_z
_atom_site_U_iso_or_equiv
_atom_site_adp_type
_atom_site_occupancy
_atom_site_symmetry_multiplicity
_atom_site_calc_flag
_atom_site_refinement_flags
Au1 Au 0.36668(3) 0.286604(14) 0.520694(7) 0.02778(6) Uani 1 1 d .
Cl1 Cl 0.3925(2) 0.49092(10) 0.53109(6) 0.0456(4) Uani 1 1 d .
C1 C 0.3450(8) 0.1072(4) 0.51560(18) 0.0260(11) Uani 1 1 d .
C2 C 0.3128(6) 0.0245(4) 0.55183(17) 0.0238(11) Uani 1 1 d .
N1 N 0.3604(6) 0.0400(3) 0.47291(15) 0.0288(9) Uani 1 1 d .
N2 N 0.3409(6) -0.0785(3) 0.48057(15) 0.0301(9) Uani 1 1 d .
N3 N 0.3109(5) -0.0878(3) 0.52926(15) 0.0254(10) Uani 1 1 d .
C3 C 0.2772(8) -0.2085(4) 0.55100(19) 0.0359(12) Uani 1 1 d .
H3A H 0.1438 -0.2226 0.5536 0.054 Uiso 1 1 calc R
H3B H 0.3328 -0.2130 0.5847 0.054 Uiso 1 1 calc R
H3C H 0.3327 -0.2704 0.5292 0.054 Uiso 1 1 calc R
C4 C 0.3888(11) 0.0866(4) 0.42123(18) 0.0418(14) Uani 1 1 d .
H4A H 0.5082 0.1304 0.4199 0.050 Uiso 1 1 calc R
H4B H 0.2897 0.1454 0.4133 0.050 Uiso 1 1 calc R
C5 C 0.3893(9) -0.0114(4) 0.38130(17) 0.0339(12) Uani 1 1 d .
C6 C 0.5543(9) -0.0660(5) 0.3679(2) 0.0381(14) Uani 1 1 d .
H6 H 0.6653 -0.0419 0.3842 0.046 Uiso 1 1 calc R
C7 C 0.5603(9) -0.1550(5) 0.3312(2) 0.0442(15) Uani 1 1 d .
H7 H 0.6744 -0.1917 0.3223 0.053 Uiso 1 1 calc R
C8 C 0.3987(9) -0.1897(5) 0.3079(2) 0.0457(15) Uani 1 1 d .
H8 H 0.4019 -0.2508 0.2826 0.055 Uiso 1 1 calc R
C9 C 0.2335(9) -0.1374(6) 0.3205(2) 0.0499(16) Uani 1 1 d .
H9 H 0.1226 -0.1624 0.3043 0.060 Uiso 1 1 calc R
C10 C 0.2294(9) -0.0466(5) 0.3575(2) 0.0481(16) Uani 1 1 d .
H10 H 0.1154 -0.0092 0.3662 0.058 Uiso 1 1 calc R
S1 S 0.25134(16) 0.05715(10) 0.61566(5) 0.0226(3) Uani 1 1 d .
O1 O 0.1947(4) -0.0580(3) 0.64091(13) 0.0299(8) Uani 1 1 d .
C11 C 0.4700(6) 0.1009(4) 0.64050(17) 0.0211(10) Uani 1 1 d .
C12 C 0.6227(8) 0.0271(4) 0.63492(16) 0.0252(10) Uani 1 1 d .
C13 C 0.7877(7) 0.0568(5) 0.6600(2) 0.0329(12) Uani 1 1 d .
H13 H 0.8948 0.0082 0.6554 0.039 Uiso 1 1 calc R
C14 C 0.7942(7) 0.1549(5) 0.6908(2) 0.0329(12) Uani 1 1 d .
H14 H 0.9070 0.1730 0.7075 0.039 Uiso 1 1 calc R
C15 C 0.6410(7) 0.2315(4) 0.69904(15) 0.0261(10) Uani 1 1 d .
C16 C 0.6459(9) 0.3295(4) 0.73283(18) 0.0357(12) Uani 1 1 d .
H16 H 0.7571 0.3463 0.7506 0.043 Uiso 1 1 calc R
C17 C 0.4967(9) 0.4005(5) 0.7408(2) 0.0403(14) Uani 1 1 d .
H17 H 0.5017 0.4643 0.7649 0.048 Uiso 1 1 calc R
C18 C 0.3333(8) 0.3793(4) 0.71310(18) 0.0339(13) Uani 1 1 d .
H18 H 0.2300 0.4314 0.7175 0.041 Uiso 1 1 calc R
C19 C 0.3223(6) 0.2838(4) 0.67965(17) 0.0266(10) Uani 1 1 d .
H19 H 0.2116 0.2706 0.6612 0.032 Uiso 1 1 calc R
C20 C 0.4744(6) 0.2054(4) 0.67271(16) 0.0223(10) Uani 1 1 d .
O2 O 0.6023(5) -0.0744(3) 0.60682(13) 0.0318(8) Uani 1 1 d .
C21 C 0.7646(7) -0.1322(5) 0.5875(2) 0.0432(14) Uani 1 1 d .
H21A H 0.8288 -0.0768 0.5645 0.065 Uiso 1 1 calc R
H21B H 0.7293 -0.2058 0.5691 0.065 Uiso 1 1 calc R
H21C H 0.8467 -0.1535 0.6156 0.065 Uiso 1 1 calc R

loop_
_atom_site_aniso_label
_atom_site_aniso_U_11
_atom_site_aniso_U_22
_atom_site_aniso_U_33
_atom_site_aniso_U_23
_atom_site_aniso_U_13
_atom_site_aniso_U_12
Au1 0.04215(11) 0.01326(7) 0.02793(10) -0.00063(8) 0.00130(10) 0.00190(9)
Cl1 0.0712(10) 0.0152(5) 0.0505(9) -0.0015(5) 0.0140(9) 0.0027(6)
C1 0.041(3) 0.020(2) 0.017(2) 0.0004(18) -0.003(3) -0.001(2)
C2 0.031(3) 0.018(2) 0.022(3) -0.0055(19) -0.005(2) 0.0030(18)
N1 0.044(2) 0.0169(17) 0.026(2) -0.0006(16) -0.003(3) -0.0002(18)
N2 0.052(3) 0.0164(16) 0.022(2) -0.0013(16) -0.011(3) 0.0032(17)
N3 0.039(2) 0.0146(17) 0.023(2) 0.0003(16) -0.0051(18) -0.0022(15)
C3 0.063(3) 0.013(2) 0.032(3) 0.001(2) 0.002(2) -0.004(2)
C4 0.078(4) 0.027(2) 0.021(3) -0.001(2) -0.009(3) 0.000(3)
C5 0.059(4) 0.025(2) 0.018(2) 0.0010(19) -0.007(3) -0.001(3)
C6 0.058(4) 0.031(3) 0.025(3) -0.004(2) 0.003(3) -0.010(3)
C7 0.058(4) 0.042(3) 0.033(3) -0.003(3) 0.011(3) -0.005(3)
C8 0.073(5) 0.039(3) 0.024(3) -0.009(2) -0.001(3) -0.004(3)
C9 0.068(5) 0.052(4) 0.030(3) -0.008(3) -0.021(3) -0.004(3)
C10 0.060(4) 0.049(4) 0.035(4) 0.003(3) -0.013(3) 0.016(3)
S1 0.0234(7) 0.0189(5) 0.0253(7) -0.0026(5) -0.0010(5) 0.0027(5)
O1 0.0284(19) 0.0263(17) 0.035(2) 0.0032(15) 0.0037(15) -0.0046(14)
C11 0.029(3) 0.019(2) 0.015(2) -0.0015(18) -0.002(2) 0.0015(19)
C12 0.026(3) 0.027(2) 0.022(2) -0.0002(19) 0.002(3) 0.003(2)
C13 0.023(3) 0.041(3) 0.035(3) 0.001(3) 0.002(2) 0.005(2)
C14 0.030(3) 0.040(3) 0.029(3) 0.005(2) -0.004(2) -0.012(2)
C15 0.037(3) 0.024(2) 0.018(2) 0.0039(18) 0.002(2) -0.005(2)
C16 0.049(3) 0.032(2) 0.026(3) 0.000(2) -0.009(3) -0.014(3)
C17 0.069(4) 0.027(3) 0.025(3) -0.010(2) 0.005(3) -0.012(3)
C18 0.055(4) 0.021(2) 0.026(3) -0.0031(19) 0.008(3) 0.005(2)
C19 0.032(3) 0.023(2) 0.025(2) -0.004(2) -0.001(2) 0.002(2)
C20 0.030(3) 0.020(2) 0.017(2) 0.004(2) 0.003(2) -0.001(2)
O2 0.032(2) 0.0274(16) 0.0357(19) -0.0072(15) -0.0002(18) 0.0122(15)
C21 0.045(3) 0.042(3) 0.042(4) -0.008(3) 0.008(3) 0.019(3)

loop_
_atom_type_symbol
_atom_type_description
_atom_type_scat_dispersion_real
_atom_type_scat_dispersion_imag
_atom_type_scat_source
C C 0.0033 0.0016 'International Tables Vol C Tables 4.2.6.8 and 6.1.1.4'
H H 0.0000 0.0000 'International Tables Vol C Tables 4.2.6.8 and 6.1.1.4'
N N 0.0061 0.0033 'International Tables Vol C Tables 4.2.6.8 and 6.1.1.4'
O O 0.0106 0.0060 'International Tables Vol C Tables 4.2.6.8 and 6.1.1.4'
S S 0.1246 0.1234 'International Tables Vol C Tables 4.2.6.8 and 6.1.1.4'
Cl Cl 0.1484 0.1585 'International Tables Vol C Tables 4.2.6.8 and 6.1.1.4'
Au Au -2.0133 8.8022 'International Tables Vol C Tables 4.2.6.8 and 6.1.1.4'

loop_
_geom_angle_atom_site_label_1
_geom_angle_atom_site_label_2
_geom_angle_atom_site_label_3
_geom_angle
C1 Au1 Cl1 176.95(15)
C2 C1 N1 103.7(3)
C2 C1 Au1 129.9(4)
N1 C1 Au1 126.4(3)
C1 C2 N3 107.7(4)
C1 C2 S1 125.6(3)
N3 C2 S1 126.2(3)
N2 N1 C1 113.7(4)
N2 N1 C4 119.9(4)
C1 N1 C4 126.3(3)
N3 N2 N1 104.1(3)
N2 N3 C2 110.7(4)
N2 N3 C3 118.9(4)
C2 N3 C3 130.4(4)
N1 C4 C5 113.5(4)
C10 C5 C6 119.1(5)
C10 C5 C4 121.4(6)
C6 C5 C4 119.5(6)
C7 C6 C5 121.2(6)
C8 C7 C6 119.1(6)
C9 C8 C7 121.0(5)
C8 C9 C10 119.4(6)
C5 C10 C9 120.3(6)
O1 S1 C11 108.0(2)
O1 S1 C2 108.7(2)
C11 S1 C2 100.5(2)
C12 C11 C20 121.4(4)
C12 C11 S1 120.8(3)
C20 C11 S1 117.2(3)
O2 C12 C11 117.4(4)
O2 C12 C13 123.1(4)
C11 C12 C13 119.5(4)
C14 C13 C12 120.0(5)
C13 C14 C15 123.0(5)
C16 C15 C14 122.7(5)
C16 C15 C20 119.3(5)
C14 C15 C20 118.0(4)
C17 C16 C15 121.8(5)
C16 C17 C18 119.5(5)
C19 C18 C17 120.6(5)
C18 C19 C20 120.5(4)
C19 C20 C15 118.3(4)
C19 C20 C11 123.6(4)
C15 C20 C11 118.2(4)
C12 O2 C21 118.5(4)

loop_
_geom_bond_atom_site_label_1
_geom_bond_atom_site_label_2
_geom_bond_distance
Au1 C1 1.991(4)
Au1 Cl1 2.2797(12)
C1 C2 1.344(6)
C1 N1 1.356(6)
C2 N3 1.376(5)
C2 S1 1.783(5)
N1 N2 1.331(5)
N1 C4 1.475(6)
N2 N3 1.310(5)
N3 C3 1.472(6)
C4 C5 1.512(6)
C5 C10 1.373(8)
C5 C6 1.383(8)
C6 C7 1.380(8)
C7 C8 1.377(8)
C8 C9 1.369(8)
C9 C10 1.401(9)
S1 O1 1.493(3)
S1 C11 1.780(5)
C11 C12 1.381(7)
C11 C20 1.435(6)
C12 O2 1.352(5)
C12 C13 1.404(7)
C13 C14 1.356(8)
C14 C15 1.410(7)
C15 C16 1.404(6)
C15 C20 1.422(6)
C16 C17 1.351(8)
C17 C18 1.410(8)
C18 C19 1.379(6)
C19 C20 1.412(6)
O2 C21 1.430(6)
